data_2013788
loop_
_publ_author_name
'Wu, Yao-Wen'
'Wang, Ru-Ji'
'Jiang, Yu-Yang'
'Fu, Hua'
'Zhao, Yu-Fen'

_publ_section_title
;
 Displaced \p--\p stacking and hydrogen bonds in
 3-bromo-<i>N</i>-(2-hydroxy-1,1-dimethylethyl)benzamide
;
_journal_issue 3
_journal_name_full 'Acta Crystallographica Section C'
_journal_page_first o178
_journal_page_last o179
_journal_paper_doi 10.1107/S0108270103025824
_journal_volume 60
_journal_year 2004
_chemical_formula_iupac 'C11 H14 Br N O2'
_chemical_formula_moiety 'C11 H14 Br N O2'
_chemical_formula_sum 'C11 H14 Br N O2'
_chemical_formula_weight 272.14
_chemical_name_systematic
;
2-bromo-N-(2-hydroxy-1,1-dimethylethyl)benzamide
;
_space_group_IT_number 2
_symmetry_cell_setting triclinic
_symmetry_space_group_name_Hall '-P 1'
_symmetry_space_group_name_H-M 'P -1'
_atom_sites_solution_hydrogens geom
_atom_sites_solution_primary direct
_atom_sites_solution_secondary difmap
_audit_creation_method SHELXL-97
_cell_angle_alpha 77.123(11)
_cell_angle_beta 77.785(12)
_cell_angle_gamma 79.825(10)
_cell_formula_units_Z 2
_cell_length_a 7.2713(10)
_cell_length_b 8.5860(9)
_cell_length_c 9.8424(14)
_cell_measurement_reflns_used 34
_cell_measurement_temperature 293(2)
_cell_measurement_theta_max 16.8
_cell_measurement_theta_min 4.9
_cell_volume 580.03(13)
_computing_cell_refinement XSCANS
_computing_data_collection 'XSCANS (Bruker, 1997)'
_computing_data_reduction XSCANS
_computing_molecular_graphics SHELXTL
_computing_publication_material SHELXTL
_computing_structure_refinement SHELXTL
_computing_structure_solution 'SHELXTL (Bruker, 1997)'
_diffrn_ambient_temperature 293(2)
_diffrn_measured_fraction_theta_full 0.995
_diffrn_measured_fraction_theta_max 0.995
_diffrn_measurement_device_type 'Bruker P4'
_diffrn_measurement_method \w
_diffrn_radiation_monochromator graphite
_diffrn_radiation_source 'fine-focus sealed tube'
_diffrn_radiation_type MoK\a
_diffrn_radiation_wavelength 0.71073
_diffrn_reflns_av_R_equivalents 0.0503
_diffrn_reflns_av_sigmaI/netI 0.0430
_diffrn_reflns_limit_h_max 8
_diffrn_reflns_limit_h_min -1
_diffrn_reflns_limit_k_max 9
_diffrn_reflns_limit_k_min -9
_diffrn_reflns_limit_l_max 11
_diffrn_reflns_limit_l_min -11
_diffrn_reflns_number 2551
_diffrn_reflns_theta_full 25.00
_diffrn_reflns_theta_max 25.00
_diffrn_reflns_theta_min 2.16
_diffrn_standards_decay_% 0
_diffrn_standards_interval_count 100
_diffrn_standards_number 3
_exptl_absorpt_coefficient_mu 3.524
_exptl_absorpt_correction_T_max 0.350
_exptl_absorpt_correction_T_min 0.242
_exptl_absorpt_correction_type psi-scan
_exptl_absorpt_process_details '(North et al., 1968)'
_exptl_crystal_colour colorless
_exptl_crystal_density_diffrn 1.558
_exptl_crystal_density_method 'not measured'
_exptl_crystal_description prism
_exptl_crystal_F_000 276
_exptl_crystal_size_max 0.4
_exptl_crystal_size_mid 0.4
_exptl_crystal_size_min 0.3
_refine_diff_density_max 0.615
_refine_diff_density_min -0.711
_refine_ls_extinction_method none
_refine_ls_goodness_of_fit_ref 1.034
_refine_ls_hydrogen_treatment constr
_refine_ls_matrix_type full
_refine_ls_number_parameters 136
_refine_ls_number_reflns 2034
_refine_ls_number_restraints 0
_refine_ls_restrained_S_all 1.034
_refine_ls_R_factor_all 0.0589
_refine_ls_R_factor_gt 0.0370
_refine_ls_shift/su_max 0.001
_refine_ls_shift/su_mean 0.000
_refine_ls_structure_factor_coef Fsqd
_refine_ls_weighting_details 'calc w = 1/[\s^2^(Fo^2^)+(0.001P)^2^+1.5P] where P = (Fo^2^+2Fc^2^)/3'
_refine_ls_weighting_scheme calc
_refine_ls_wR_factor_gt 0.0869
_refine_ls_wR_factor_ref 0.0966
_reflns_number_gt 1748
_reflns_number_total 2034
_reflns_threshold_expression I>2\s(I)
_cod_data_source_file gd1280.cif
_cod_data_source_block I
_cod_database_code 2013788
_cod_database_fobs_code 2013788

loop_
_symmetry_equiv_pos_as_xyz
'x, y, z'
'-x, -y, -z'

loop_
_atom_site_label
_atom_site_fract_x
_atom_site_fract_y
_atom_site_fract_z
_atom_site_U_iso_or_equiv
_atom_site_adp_type
_atom_site_calc_flag
_atom_site_refinement_flags
_atom_site_occupancy
_atom_site_disorder_assembly
_atom_site_disorder_group
_atom_site_type_symbol
Br1 1.28291(7) 0.12781(7) 0.59471(6) 0.0686(2) Uani d . 1 . . Br
O1 0.5476(4) 0.6258(4) 0.7915(3) 0.0561(8) Uani d . 1 . . O
O2 0.7493(4) 0.5503(4) 1.1278(3) 0.0518(7) Uani d . 1 . . O
H2B 0.6706 0.4874 1.1568 0.078 Uiso calc R 1 . . H
N1 0.8426(4) 0.6318(4) 0.8265(3) 0.0429(8) Uani d . 1 . . N
H1A 0.9604 0.5927 0.8076 0.051 Uiso calc R 1 . . H
C1 0.7960(5) 0.4455(5) 0.6864(4) 0.0409(9) Uani d . 1 . . C
C2 0.9795(5) 0.3619(5) 0.6807(4) 0.0438(9) Uani d . 1 . . C
H2A 1.0616 0.3824 0.7334 0.053 Uiso calc R 1 . . H
C3 1.0367(5) 0.2489(5) 0.5961(4) 0.0447(9) Uani d . 1 . . C
C4 0.9226(6) 0.2183(5) 0.5123(4) 0.0481(10) Uani d . 1 . . C
H4A 0.9662 0.1443 0.4527 0.058 Uiso calc R 1 . . H
C5 0.7407(6) 0.3018(5) 0.5200(5) 0.0533(11) Uani d . 1 . . C
H5A 0.6600 0.2827 0.4655 0.064 Uiso calc R 1 . . H
C6 0.6781(6) 0.4115(5) 0.6060(5) 0.0499(10) Uani d . 1 . . C
H6A 0.5544 0.4645 0.6110 0.060 Uiso calc R 1 . . H
C7 0.7194(5) 0.5740(5) 0.7734(4) 0.0438(9) Uani d . 1 . . C
C8 0.7938(6) 0.7563(5) 0.9142(4) 0.0466(9) Uani d . 1 . . C
C9 0.6649(6) 0.6969(5) 1.0544(5) 0.0513(10) Uani d . 1 . . C
H9A 0.6403 0.7778 1.1132 0.062 Uiso calc R 1 . . H
H9B 0.5443 0.6817 1.0355 0.062 Uiso calc R 1 . . H
C10 0.9824(7) 0.7873(6) 0.9423(5) 0.0598(12) Uani d . 1 . . C
H10A 1.0622 0.8238 0.8538 0.090 Uiso calc R 1 . . H
H10B 1.0448 0.6893 0.9910 0.090 Uiso calc R 1 . . H
H10C 0.9583 0.8683 0.9996 0.090 Uiso calc R 1 . . H
C11 0.6925(8) 0.9129(6) 0.8360(5) 0.0659(13) Uani d . 1 . . C
H11A 0.5752 0.8924 0.8179 0.099 Uiso calc R 1 . . H
H11B 0.7723 0.9502 0.7478 0.099 Uiso calc R 1 . . H
H11C 0.6667 0.9937 0.8936 0.099 Uiso calc R 1 . . H

loop_
_atom_site_aniso_label
_atom_site_aniso_U_11
_atom_site_aniso_U_22
_atom_site_aniso_U_33
_atom_site_aniso_U_12
_atom_site_aniso_U_13
_atom_site_aniso_U_23
Br1 0.0435(3) 0.0747(4) 0.0942(4) 0.0070(2) -0.0152(2) -0.0390(3)
O1 0.0346(15) 0.0580(19) 0.078(2) -0.0006(13) -0.0085(14) -0.0241(16)
O2 0.0381(15) 0.0584(18) 0.0578(18) -0.0105(13) -0.0104(13) -0.0042(14)
N1 0.0322(16) 0.0492(19) 0.0479(19) -0.0037(14) -0.0022(14) -0.0165(15)
C1 0.036(2) 0.044(2) 0.044(2) -0.0096(16) -0.0062(16) -0.0069(17)
C2 0.036(2) 0.052(2) 0.048(2) -0.0079(17) -0.0090(17) -0.0148(19)
C3 0.036(2) 0.048(2) 0.051(2) -0.0089(17) -0.0046(17) -0.0131(19)
C4 0.050(2) 0.051(2) 0.047(2) -0.0118(19) -0.0074(19) -0.0144(19)
C5 0.050(2) 0.060(3) 0.057(3) -0.013(2) -0.019(2) -0.015(2)
C6 0.039(2) 0.058(3) 0.057(3) -0.0047(18) -0.0153(19) -0.013(2)
C7 0.035(2) 0.047(2) 0.048(2) -0.0064(17) -0.0051(17) -0.0073(18)
C8 0.046(2) 0.043(2) 0.051(2) -0.0045(17) -0.0026(18) -0.0162(18)
C9 0.046(2) 0.053(3) 0.053(3) 0.0008(19) -0.0044(19) -0.017(2)
C10 0.057(3) 0.057(3) 0.074(3) -0.020(2) -0.007(2) -0.025(2)
C11 0.077(3) 0.046(3) 0.070(3) 0.001(2) -0.009(3) -0.011(2)

loop_
_atom_type_symbol
_atom_type_description
_atom_type_scat_dispersion_real
_atom_type_scat_dispersion_imag
_atom_type_scat_source
C C 0.0033 0.0016 'International Tables Vol C Tables 4.2.6.8 and 6.1.1.4'
H H 0.0000 0.0000 'International Tables Vol C Tables 4.2.6.8 and 6.1.1.4'
N N 0.0061 0.0033 'International Tables Vol C Tables 4.2.6.8 and 6.1.1.4'
O O 0.0106 0.0060 'International Tables Vol C Tables 4.2.6.8 and 6.1.1.4'
Br Br -0.2901 2.4595 'International Tables Vol C Tables 4.2.6.8 and 6.1.1.4'

loop_
_geom_angle_atom_site_label_1
_geom_angle_atom_site_label_2
_geom_angle_atom_site_label_3
_geom_angle
_geom_angle_publ_flag
C9 O2 H2B 109.5 no
C7 N1 C8 125.6(3) no
C7 N1 H1A 117.2 no
C8 N1 H1A 117.2 no
C6 C1 C2 118.8(4) no
C6 C1 C7 117.8(4) no
C2 C1 C7 123.4(3) no
C3 C2 C1 118.8(4) no
C3 C2 H2A 120.6 no
C1 C2 H2A 120.6 no
C2 C3 C4 122.7(4) no
C2 C3 Br1 118.9(3) no
C4 C3 Br1 118.5(3) no
C3 C4 C5 117.6(4) no
C3 C4 H4A 121.2 no
C5 C4 H4A 121.2 no
C6 C5 C4 121.0(4) no
C6 C5 H5A 119.5 no
C4 C5 H5A 119.5 no
C5 C6 C1 121.0(4) no
C5 C6 H6A 119.5 no
C1 C6 H6A 119.5 no
O1 C7 N1 122.0(4) no
O1 C7 C1 120.1(4) no
N1 C7 C1 118.0(3) no
N1 C8 C10 106.1(3) no
N1 C8 C9 110.5(3) no
C10 C8 C9 110.2(4) no
N1 C8 C11 111.0(4) no
C10 C8 C11 109.9(4) no
C9 C8 C11 109.2(4) no
O2 C9 C8 111.2(3) no
O2 C9 H9A 109.4 no
C8 C9 H9A 109.4 no
O2 C9 H9B 109.4 no
C8 C9 H9B 109.4 no
H9A C9 H9B 108.0 no
C8 C10 H10A 109.5 no
C8 C10 H10B 109.5 no
H10A C10 H10B 109.5 no
C8 C10 H10C 109.5 no
H10A C10 H10C 109.5 no
H10B C10 H10C 109.5 no
C8 C11 H11A 109.5 no
C8 C11 H11B 109.5 no
H11A C11 H11B 109.5 no
C8 C11 H11C 109.5 no
H11A C11 H11C 109.5 no
H11B C11 H11C 109.5 no

loop_
_geom_bond_atom_site_label_1
_geom_bond_atom_site_label_2
_geom_bond_site_symmetry_2
_geom_bond_distance
_geom_bond_publ_flag
Br1 C3 . 1.904(4) no
O1 C7 . 1.239(5) no
O2 C9 . 1.411(5) no
O2 H2B . 0.8200 no
N1 C7 . 1.338(5) no
N1 C8 . 1.471(5) no
N1 H1A . 0.8600 no
C1 C6 . 1.387(5) no
C1 C2 . 1.395(5) no
C1 C7 . 1.505(6) no
C2 C3 . 1.371(6) no
C2 H2A . 0.9300 no
C3 C4 . 1.378(5) no
C4 C5 . 1.384(6) no
C4 H4A . 0.9300 no
C5 C6 . 1.361(6) no
C5 H5A . 0.9300 no
C6 H6A . 0.9300 no
C8 C10 . 1.533(6) no
C8 C9 . 1.534(6) no
C8 C11 . 1.540(6) no
C9 H9A . 0.9700 no
C9 H9B . 0.9700 no
C10 H10A . 0.9600 no
C10 H10B . 0.9600 no
C10 H10C . 0.9600 no
C11 H11A . 0.9600 no
C11 H11B . 0.9600 no
C11 H11C . 0.9600 no

loop_
_geom_hbond_atom_site_label_D
_geom_hbond_atom_site_label_H
_geom_hbond_atom_site_label_A
_geom_hbond_site_symmetry_A
_geom_hbond_distance_DH
_geom_hbond_distance_HA
_geom_hbond_distance_DA
_geom_hbond_angle_DHA
_geom_hbond_publ_flag
O2 H2B O1 2_667 0.82 1.92 2.734(4) 169 yes
N1 H1A O2 2_767 0.86 2.38 3.173(4) 153 yes
C2 H2A O2 2_767 0.93 2.35 3.277(5) 176 yes

loop_
_cod_related_entry_id
_cod_related_entry_database
_cod_related_entry_code
1 ChemSpider 4414795
